data_7122396
loop_
_publ_author_name
'Cavaill\'e, Anthony'
'Joyeux, Benjamin'
'Saffon-Merceron, Nathalie'
'Nebra, Noel'
'Fustier-Boutignon, Marie'
'M\'ezailles, Nicolas'

_publ_section_title
;
 Triphos-Fe dinitrogen and dinitrogen-hydride complexes: relevance to
 catalytic N<sub>2</sub> reductions.
;
_journal_issue 84
_journal_name_full 'Chemical communications (Cambridge, England)'
_journal_page_first 11953
_journal_page_last 11956
_journal_paper_doi 10.1039/c8cc07466f
_journal_volume 54
_journal_year 2018
_chemical_formula_sum 'C36 H69 Cl2 Fe O P3'
_chemical_formula_weight 737.57
_space_group_crystal_system monoclinic
_space_group_IT_number 15
_space_group_name_Hall '-C 2yc'
_space_group_name_H-M_alt 'C 1 2/c 1'
_symmetry_space_group_name_Hall '-C 2yc'
_symmetry_space_group_name_H-M 'C 1 2/c 1'
_atom_sites_solution_hydrogens geom
_audit_creation_method SHELXL-2014/7
_audit_update_record
;
2018-02-01 deposited with the CCDC.
2018-09-28 downloaded from the CCDC.
;
_cell_angle_alpha 90
_cell_angle_beta 116.2752(18)
_cell_angle_gamma 90
_cell_formula_units_Z 8
_cell_length_a 24.9372(11)
_cell_length_b 14.9752(6)
_cell_length_c 23.2922(16)
_cell_measurement_reflns_used 9866
_cell_measurement_temperature 193(2)
_cell_measurement_theta_max 28.31
_cell_measurement_theta_min 2.84
_cell_volume 7799.5(7)
_computing_cell_refinement 'Bruker SAINT'
_computing_data_collection 'Bruker APEX2'
_computing_data_reduction 'Bruker SAINT'
_computing_molecular_graphics 'Bruker SHELXTL'
_computing_publication_material 'Bruker SHELXTL'
_computing_structure_refinement 'SHELXL-2014/7 (Sheldrick, 2014)'
_computing_structure_solution 'SHELXS-97 (Sheldrick 2008)'
_diffrn_ambient_temperature 193(2)
_diffrn_detector_area_resol_mean 10.4167
_diffrn_measured_fraction_theta_full 0.999
_diffrn_measured_fraction_theta_max 0.997
_diffrn_measurement_device_type 'Bruker D8-Venture CMOS detector'
_diffrn_measurement_method 'phi and omega scans'
_diffrn_radiation_type MoK\a
_diffrn_radiation_wavelength 0.71073
_diffrn_reflns_av_R_equivalents 0.0673
_diffrn_reflns_av_unetI/netI 0.0197
_diffrn_reflns_Laue_measured_fraction_full 0.999
_diffrn_reflns_Laue_measured_fraction_max 0.997
_diffrn_reflns_limit_h_max 33
_diffrn_reflns_limit_h_min -33
_diffrn_reflns_limit_k_max 19
_diffrn_reflns_limit_k_min -20
_diffrn_reflns_limit_l_max 31
_diffrn_reflns_limit_l_min -31
_diffrn_reflns_number 181894
_diffrn_reflns_point_group_measured_fraction_full 0.999
_diffrn_reflns_point_group_measured_fraction_max 0.997
_diffrn_reflns_theta_full 25.242
_diffrn_reflns_theta_max 28.371
_diffrn_reflns_theta_min 2.720
_diffrn_source 'fine focus sealed tube'
_exptl_absorpt_coefficient_mu 0.673
_exptl_absorpt_correction_T_max 0.7457
_exptl_absorpt_correction_T_min 0.6530
_exptl_absorpt_correction_type multi-scan
_exptl_absorpt_process_details 'SADABS (Bruker-AXS)'
_exptl_crystal_colour colourless
_exptl_crystal_density_diffrn 1.256
_exptl_crystal_description block
_exptl_crystal_F_000 3184
_exptl_crystal_size_max 0.700
_exptl_crystal_size_mid 0.250
_exptl_crystal_size_min 0.180
_refine_diff_density_max 0.982
_refine_diff_density_min -0.450
_refine_diff_density_rms 0.084
_refine_ls_extinction_method none
_refine_ls_goodness_of_fit_ref 1.108
_refine_ls_hydrogen_treatment constr
_refine_ls_matrix_type full
_refine_ls_number_parameters 645
_refine_ls_number_reflns 9735
_refine_ls_number_restraints 788
_refine_ls_restrained_S_all 1.082
_refine_ls_R_factor_all 0.0731
_refine_ls_R_factor_gt 0.0527
_refine_ls_shift/su_max 0.002
_refine_ls_shift/su_mean 0.000
_refine_ls_structure_factor_coef Fsqd
_refine_ls_weighting_details 'w=1/[\s^2^(Fo^2^)+(0.0566P)^2^+30.4921P] where P=(Fo^2^+2Fc^2^)/3'
_refine_ls_weighting_scheme calc
_refine_ls_wR_factor_gt 0.1281
_refine_ls_wR_factor_ref 0.1491
_reflns_Friedel_coverage 0.000
_reflns_number_gt 7787
_reflns_number_total 9735
_reflns_threshold_expression 'I > 2\s(I)'
_cod_data_source_file c8cc07466f2.cif
_cod_data_source_block 2b
_cod_depositor_comments 'Adding full bibliography for 7122394--7122397.cif.'
_cod_database_code 7122396
_shelx_shelxl_version_number 2014/7
_shelx_space_group_comment
; 
The symmetry employed for this shelxl refinement is uniquely defined 
by the following loop, which should always be used as a source of 
symmetry information in preference to the above space-group names. 
They are only intended as comments. 
;
_shelx_estimated_absorpt_t_min 0.650
_shelx_estimated_absorpt_t_max 0.888

loop_
_space_group_symop_operation_xyz
'x, y, z'
'-x, y, -z+1/2'
'x+1/2, y+1/2, z'
'-x+1/2, y+1/2, -z+1/2'
'-x, -y, -z'
'x, -y, z-1/2'
'-x+1/2, -y+1/2, -z'
'x+1/2, -y+1/2, z-1/2'

loop_
_atom_site_label
_atom_site_type_symbol
_atom_site_fract_x
_atom_site_fract_y
_atom_site_fract_z
_atom_site_U_iso_or_equiv
_atom_site_adp_type
_atom_site_occupancy
_atom_site_site_symmetry_order
_atom_site_calc_flag
_atom_site_refinement_flags_posn
_atom_site_refinement_flags_adp
_atom_site_refinement_flags_occupancy
_atom_site_disorder_assembly
_atom_site_disorder_group
Fe1 Fe 0.75710(2) 0.43830(2) 0.76143(2) 0.02407(10) Uani 1 1 d . . . . .
Cl1 Cl 0.81210(4) 0.56009(5) 0.81694(4) 0.0468(2) Uani 1 1 d . . . . .
Cl2 Cl 0.67806(4) 0.52189(5) 0.68684(4) 0.0460(2) Uani 1 1 d . . . . .
P1 P 0.84286(3) 0.33113(4) 0.84715(3) 0.02365(14) Uani 1 1 d . . . . .
C1 C 0.87230(13) 0.2598(2) 0.80305(13) 0.0323(6) Uani 1 1 d . . . . .
H1A H 0.9078 0.2891 0.8029 0.039 Uiso 1 1 calc R U . . .
H1B H 0.8854 0.2022 0.8259 0.039 Uiso 1 1 calc R U . . .
C2 C 0.82654(14) 0.24154(18) 0.73365(13) 0.0306(6) Uani 1 1 d . . . . .
H2A H 0.7986 0.1947 0.7338 0.037 Uiso 1 1 calc R U . . .
H2B H 0.8480 0.2176 0.7100 0.037 Uiso 1 1 calc R U . . .
C3 C 0.80594(12) 0.24887(19) 0.87667(13) 0.0297(6) Uani 1 1 d . . . . .
H3A H 0.8290 0.1924 0.8870 0.036 Uiso 1 1 calc R U . . .
H3B H 0.8059 0.2716 0.9166 0.036 Uiso 1 1 calc R U . . .
C4 C 0.74127(12) 0.22993(17) 0.82731(14) 0.0279(5) Uani 1 1 d . . . . .
H4A H 0.7212 0.1941 0.8479 0.034 Uiso 1 1 calc R U . . .
H4B H 0.7419 0.1939 0.7919 0.034 Uiso 1 1 calc R U . . .
C5 C 0.91124(13) 0.3648(2) 0.92072(14) 0.0354(6) Uani 1 1 d . . . . .
C6 C 0.94858(16) 0.4265(3) 0.90030(19) 0.0538(10) Uani 1 1 d . . . . .
H6A H 0.9244 0.4782 0.8775 0.081 Uiso 1 1 calc R U . . .
H6B H 0.9614 0.3940 0.8720 0.081 Uiso 1 1 calc R U . . .
H6C H 0.9838 0.4470 0.9383 0.081 Uiso 1 1 calc R U . . .
C7 C 0.94862(16) 0.2842(3) 0.95732(18) 0.0540(10) Uani 1 1 d . . . . .
H7A H 0.9837 0.3050 0.9954 0.081 Uiso 1 1 calc R U . . .
H7B H 0.9617 0.2509 0.9296 0.081 Uiso 1 1 calc R U . . .
H7C H 0.9244 0.2454 0.9704 0.081 Uiso 1 1 calc R U . . .
C8 C 0.89083(17) 0.4175(3) 0.96388(16) 0.0496(9) Uani 1 1 d . . . . .
H8A H 0.8662 0.3792 0.9767 0.074 Uiso 1 1 calc R U . . .
H8B H 0.8673 0.4694 0.9404 0.074 Uiso 1 1 calc R U . . .
H8C H 0.9259 0.4378 1.0021 0.074 Uiso 1 1 calc R U . . .
C9 C 0.82808(13) 0.39480(19) 0.65478(14) 0.0312(6) Uani 1 1 d . . . . .
H9 H 0.8225 0.3597 0.6160 0.037 Uiso 1 1 calc R U . . .
C10 C 0.80554(19) 0.4888(2) 0.6325(2) 0.0517(9) Uani 1 1 d . . . . .
H10A H 0.8097 0.5252 0.6697 0.062 Uiso 1 1 calc R U . . .
H10B H 0.7626 0.4865 0.6019 0.062 Uiso 1 1 calc R U . . .
C11 C 0.8405(2) 0.5330(3) 0.6000(2) 0.0598(11) Uani 1 1 d . . . . .
H11A H 0.8321 0.5010 0.5598 0.072 Uiso 1 1 calc R U . . .
H11B H 0.8267 0.5955 0.5889 0.072 Uiso 1 1 calc R U . . .
C12 C 0.9067(2) 0.5326(3) 0.6423(2) 0.0659(13) Uani 1 1 d . . . . .
H12A H 0.9159 0.5714 0.6799 0.079 Uiso 1 1 calc R U . . .
H12B H 0.9278 0.5570 0.6183 0.079 Uiso 1 1 calc R U . . .
C13 C 0.92883(19) 0.4389(4) 0.6647(2) 0.0680(13) Uani 1 1 d . . . . .
H13A H 0.9721 0.4407 0.6942 0.082 Uiso 1 1 calc R U . . .
H13B H 0.9233 0.4016 0.6274 0.082 Uiso 1 1 calc R U . . .
C14 C 0.89487(17) 0.3972(3) 0.6991(2) 0.0606(11) Uani 1 1 d . . . . .
H14A H 0.9096 0.3358 0.7128 0.073 Uiso 1 1 calc R U . . .
H14B H 0.9022 0.4326 0.7378 0.073 Uiso 1 1 calc R U . . .
P2 P 0.78257(3) 0.33963(4) 0.69003(3) 0.02262(14) Uani 1 1 d . . . . .
C15 C 0.72041(13) 0.28361(18) 0.62217(13) 0.0284(5) Uani 0.45(3) 1 d D . P A 1
H15 H 0.7057 0.2371 0.6426 0.034 Uiso 0.45(3) 1 calc R U P A 1
C16 C 0.6661(5) 0.3397(9) 0.5831(7) 0.042(3) Uani 0.45(3) 1 d D . P A 1
H16A H 0.6759 0.3838 0.5575 0.051 Uiso 0.45(3) 1 calc R U P A 1
H16B H 0.6535 0.3728 0.6119 0.051 Uiso 0.45(3) 1 calc R U P A 1
C17 C 0.6154(5) 0.2790(10) 0.5388(7) 0.049(3) Uani 0.45(3) 1 d D . P A 1
H17A H 0.6043 0.2376 0.5649 0.059 Uiso 0.45(3) 1 calc R U P A 1
H17B H 0.5799 0.3158 0.5127 0.059 Uiso 0.45(3) 1 calc R U P A 1
C18 C 0.6330(9) 0.2260(15) 0.4951(9) 0.054(5) Uani 0.45(3) 1 d D . P A 1
H18A H 0.6393 0.2671 0.4654 0.064 Uiso 0.45(3) 1 calc R U P A 1
H18B H 0.6000 0.1848 0.4693 0.064 Uiso 0.45(3) 1 calc R U P A 1
C19 C 0.6899(9) 0.1722(13) 0.5324(10) 0.041(4) Uani 0.45(3) 1 d D . P A 1
H19A H 0.7025 0.1437 0.5019 0.049 Uiso 0.45(3) 1 calc R U P A 1
H19B H 0.6816 0.1242 0.5566 0.049 Uiso 0.45(3) 1 calc R U P A 1
C20 C 0.7409(7) 0.2312(10) 0.5791(7) 0.030(3) Uani 0.45(3) 1 d D . P A 1
H20A H 0.7756 0.1933 0.6058 0.035 Uiso 0.45(3) 1 calc R U P A 1
H20B H 0.7537 0.2732 0.5548 0.035 Uiso 0.45(3) 1 calc R U P A 1
C15' C 0.72041(13) 0.28361(18) 0.62217(13) 0.0284(5) Uani 0.55(3) 1 d D . P A 2
H15' H 0.6958 0.2535 0.6407 0.034 Uiso 0.55(3) 1 calc R U P A 2
C16' C 0.6788(6) 0.3525(8) 0.5735(5) 0.047(3) Uani 0.55(3) 1 d D . P A 2
H16C H 0.6667 0.3981 0.5963 0.056 Uiso 0.55(3) 1 calc R U P A 2
H16D H 0.7008 0.3832 0.5528 0.056 Uiso 0.55(3) 1 calc R U P A 2
C17' C 0.6225(4) 0.3075(11) 0.5218(6) 0.053(3) Uani 0.55(3) 1 d D . P A 2
H17C H 0.5992 0.2797 0.5421 0.064 Uiso 0.55(3) 1 calc R U P A 2
H17D H 0.5970 0.3532 0.4911 0.064 Uiso 0.55(3) 1 calc R U P A 2
C18' C 0.6395(7) 0.2371(10) 0.4863(7) 0.042(3) Uani 0.55(3) 1 d D . P A 2
H18C H 0.6605 0.2652 0.4634 0.051 Uiso 0.55(3) 1 calc R U P A 2
H18D H 0.6030 0.2073 0.4543 0.051 Uiso 0.55(3) 1 calc R U P A 2
C19' C 0.6803(9) 0.1684(11) 0.5343(9) 0.059(6) Uani 0.55(3) 1 d D . P A 2
H19C H 0.6921 0.1228 0.5113 0.071 Uiso 0.55(3) 1 calc R U P A 2
H19D H 0.6579 0.1379 0.5548 0.071 Uiso 0.55(3) 1 calc R U P A 2
C20' C 0.7366(7) 0.2113(9) 0.5863(7) 0.038(3) Uani 0.55(3) 1 d D . P A 2
H20C H 0.7612 0.1649 0.6169 0.045 Uiso 0.55(3) 1 calc R U P A 2
H20D H 0.7607 0.2379 0.5664 0.045 Uiso 0.55(3) 1 calc R U P A 2
C21 C 0.62820(16) 0.2875(3) 0.7279(2) 0.0313(8) Uani 0.822(5) 1 d . U P B 1
H21 H 0.6388 0.2725 0.6924 0.038 Uiso 0.822(5) 1 calc R U P B 1
C22 C 0.60330(16) 0.2025(2) 0.7421(2) 0.0373(8) Uani 0.822(5) 1 d . U P B 1
H22A H 0.5912 0.2140 0.7765 0.045 Uiso 0.822(5) 1 calc R U P B 1
H22B H 0.6348 0.1561 0.7574 0.045 Uiso 0.822(5) 1 calc R U P B 1
C23 C 0.54941(18) 0.1686(3) 0.6825(2) 0.0468(10) Uani 0.822(5) 1 d . U P B 1
H23A H 0.5628 0.1501 0.6501 0.056 Uiso 0.822(5) 1 calc R U P B 1
H23B H 0.5328 0.1153 0.6941 0.056 Uiso 0.822(5) 1 calc R U P B 1
C24 C 0.50074(18) 0.2380(3) 0.6536(2) 0.0449(10) Uani 0.822(5) 1 d . U P B 1
H24A H 0.4828 0.2497 0.6832 0.054 Uiso 0.822(5) 1 calc R U P B 1
H24B H 0.4689 0.2149 0.6130 0.054 Uiso 0.822(5) 1 calc R U P B 1
C25 C 0.52509(19) 0.3242(3) 0.6407(2) 0.0555(12) Uani 0.822(5) 1 d . U P B 1
H25A H 0.4931 0.3699 0.6256 0.067 Uiso 0.822(5) 1 calc R U P B 1
H25B H 0.5375 0.3143 0.6063 0.067 Uiso 0.822(5) 1 calc R U P B 1
C26 C 0.5788(2) 0.3591(3) 0.7009(3) 0.0489(12) Uani 0.822(5) 1 d . U P B 1
H26A H 0.5656 0.3753 0.7339 0.059 Uiso 0.822(5) 1 calc R U P B 1
H26B H 0.5950 0.4135 0.6901 0.059 Uiso 0.822(5) 1 calc R U P B 1
C21' C 0.6180(8) 0.2934(14) 0.7517(11) 0.036(3) Uani 0.178(5) 1 d . U P B 2
H21' H 0.6103 0.2525 0.7812 0.044 Uiso 0.178(5) 1 calc R U P B 2
C22' C 0.6145(8) 0.2384(13) 0.6944(10) 0.044(3) Uani 0.178(5) 1 d . U P B 2
H22C H 0.6273 0.2768 0.6682 0.052 Uiso 0.178(5) 1 calc R U P B 2
H22D H 0.6434 0.1885 0.7110 0.052 Uiso 0.178(5) 1 calc R U P B 2
C23' C 0.5544(9) 0.2003(15) 0.6518(12) 0.049(3) Uani 0.178(5) 1 d . U P B 2
H23C H 0.5551 0.1753 0.6128 0.059 Uiso 0.178(5) 1 calc R U P B 2
H23D H 0.5449 0.1513 0.6743 0.059 Uiso 0.178(5) 1 calc R U P B 2
C24' C 0.5072(9) 0.2705(17) 0.6332(11) 0.045(3) Uani 0.178(5) 1 d . U P B 2
H24C H 0.5111 0.3106 0.6015 0.054 Uiso 0.178(5) 1 calc R U P B 2
H24D H 0.4676 0.2412 0.6119 0.054 Uiso 0.178(5) 1 calc R U P B 2
C25' C 0.5089(8) 0.3254(14) 0.6870(10) 0.048(3) Uani 0.178(5) 1 d . U P B 2
H25C H 0.4952 0.2890 0.7135 0.057 Uiso 0.178(5) 1 calc R U P B 2
H25D H 0.4812 0.3766 0.6697 0.057 Uiso 0.178(5) 1 calc R U P B 2
C26' C 0.5713(9) 0.3596(16) 0.7283(12) 0.045(3) Uani 0.178(5) 1 d . U P B 2
H26C H 0.5814 0.4043 0.7034 0.055 Uiso 0.178(5) 1 calc R U P B 2
H26D H 0.5710 0.3909 0.7656 0.055 Uiso 0.178(5) 1 calc R U P B 2
P3 P 0.69766(3) 0.33253(4) 0.79387(3) 0.02509(15) Uani 1 1 d D . . . .
C27 C 0.6738(6) 0.3735(7) 0.8541(5) 0.0352(16) Uani 0.43 1 d D U P B 1
H27 H 0.6326 0.3986 0.8302 0.042 Uiso 0.43 1 calc R U P B 1
C28 C 0.6708(7) 0.3022(7) 0.9000(6) 0.0429(17) Uani 0.43 1 d D U P B 1
H28A H 0.7111 0.2762 0.9248 0.051 Uiso 0.43 1 calc R U P B 1
H28B H 0.6437 0.2536 0.8749 0.051 Uiso 0.43 1 calc R U P B 1
C29 C 0.6484(5) 0.3417(7) 0.9464(5) 0.0454(16) Uani 0.43 1 d D U P B 1
H29A H 0.6070 0.3637 0.9221 0.055 Uiso 0.43 1 calc R U P B 1
H29B H 0.6484 0.2948 0.9764 0.055 Uiso 0.43 1 calc R U P B 1
C30 C 0.6889(5) 0.4179(7) 0.9837(4) 0.0538(16) Uani 0.43 1 d D U P B 1
H30A H 0.6732 0.4448 1.0120 0.065 Uiso 0.43 1 calc R U P B 1
H30B H 0.7293 0.3942 1.0111 0.065 Uiso 0.43 1 calc R U P B 1
C31 C 0.6933(5) 0.4887(7) 0.9403(5) 0.0518(18) Uani 0.43 1 d D U P B 1
H31A H 0.7217 0.5354 0.9665 0.062 Uiso 0.43 1 calc R U P B 1
H31B H 0.6537 0.5170 0.9164 0.062 Uiso 0.43 1 calc R U P B 1
C32 C 0.7144(4) 0.4503(6) 0.8926(4) 0.0476(14) Uani 0.43 1 d D U P B 1
H32A H 0.7140 0.4980 0.8629 0.057 Uiso 0.43 1 calc R U P B 1
H32B H 0.7560 0.4283 0.9161 0.057 Uiso 0.43 1 calc R U P B 1
C27' C 0.6949(5) 0.3785(7) 0.8679(5) 0.0384(16) Uani 0.4 1 d D U P B 2
H27' H 0.7376 0.3802 0.9009 0.046 Uiso 0.4 1 calc R U P B 2
C28' C 0.6627(8) 0.3208(7) 0.8977(6) 0.0448(19) Uani 0.4 1 d D U P B 2
H28C H 0.6198 0.3160 0.8672 0.054 Uiso 0.4 1 calc R U P B 2
H28D H 0.6799 0.2600 0.9057 0.054 Uiso 0.4 1 calc R U P B 2
C29' C 0.6684(6) 0.3602(8) 0.9603(5) 0.0517(18) Uani 0.4 1 d D U P B 2
H29C H 0.6444 0.3238 0.9760 0.062 Uiso 0.4 1 calc R U P B 2
H29D H 0.7107 0.3568 0.9927 0.062 Uiso 0.4 1 calc R U P B 2
C30' C 0.6480(5) 0.4554(6) 0.9539(5) 0.0520(16) Uani 0.4 1 d D U P B 2
H30C H 0.6567 0.4791 0.9969 0.062 Uiso 0.4 1 calc R U P B 2
H30D H 0.6041 0.4576 0.9275 0.062 Uiso 0.4 1 calc R U P B 2
C31' C 0.6777(5) 0.5139(7) 0.9239(5) 0.0481(18) Uani 0.4 1 d D U P B 2
H31C H 0.7203 0.5221 0.9545 0.058 Uiso 0.4 1 calc R U P B 2
H31D H 0.6584 0.5734 0.9149 0.058 Uiso 0.4 1 calc R U P B 2
C32' C 0.6738(5) 0.4741(6) 0.8615(4) 0.0416(15) Uani 0.4 1 d D U P B 2
H32C H 0.6318 0.4771 0.8284 0.050 Uiso 0.4 1 calc R U P B 2
H32D H 0.6982 0.5111 0.8467 0.050 Uiso 0.4 1 calc R U P B 2
C27" C 0.6712(15) 0.3778(14) 0.8503(10) 0.040(2) Uani 0.17 1 d D U P B 3
H27" H 0.6299 0.3544 0.8372 0.048 Uiso 0.17 1 calc R U P B 3
C28" C 0.7093(9) 0.3492(13) 0.9195(8) 0.044(2) Uani 0.17 1 d D U P B 3
H28E H 0.7100 0.2832 0.9222 0.053 Uiso 0.17 1 calc R U P B 3
H28F H 0.7509 0.3701 0.9336 0.053 Uiso 0.17 1 calc R U P B 3
C29" C 0.6850(12) 0.3870(14) 0.9639(10) 0.050(2) Uani 0.17 1 d D U P B 3
H29E H 0.6463 0.3582 0.9549 0.060 Uiso 0.17 1 calc R U P B 3
H29F H 0.7133 0.3746 1.0089 0.060 Uiso 0.17 1 calc R U P B 3
C30" C 0.6762(12) 0.4862(14) 0.9537(9) 0.051(3) Uani 0.17 1 d D U P B 3
H30E H 0.7161 0.5148 0.9713 0.061 Uiso 0.17 1 calc R U P B 3
H30F H 0.6558 0.5082 0.9789 0.061 Uiso 0.17 1 calc R U P B 3
C31" C 0.6410(9) 0.5167(12) 0.8852(9) 0.047(2) Uani 0.17 1 d D U P B 3
H31E H 0.6414 0.5828 0.8838 0.056 Uiso 0.17 1 calc R U P B 3
H31F H 0.5989 0.4973 0.8694 0.056 Uiso 0.17 1 calc R U P B 3
C32" C 0.6666(12) 0.4793(13) 0.8416(10) 0.042(2) Uani 0.17 1 d D U P B 3
H32E H 0.7065 0.5052 0.8530 0.050 Uiso 0.17 1 calc R U P B 3
H32F H 0.6400 0.4945 0.7964 0.050 Uiso 0.17 1 calc R U P B 3
C35 C 0.5148(12) 0.5863(13) 0.7139(11) 0.166(6) Uani 0.5 1 d D U P C -1
H35A H 0.4954 0.5339 0.6866 0.200 Uiso 0.5 1 calc R U P C -1
H35B H 0.5511 0.6019 0.7089 0.200 Uiso 0.5 1 calc R U P C -1
C36 C 0.4707(15) 0.6673(14) 0.6964(13) 0.184(6) Uani 0.5 1 d D U P C -1
H36A H 0.4734 0.7046 0.6627 0.221 Uiso 0.5 1 calc R U P C -1
H36B H 0.4289 0.6466 0.6813 0.221 Uiso 0.5 1 calc R U P C -1
O2 O 0.4897(11) 0.7145(8) 0.7535(13) 0.186(6) Uani 0.5 1 d D U P C -1
C38 C 0.5113(13) 0.6540(13) 0.8037(13) 0.170(6) Uani 0.5 1 d D U P C -1
H38A H 0.4801 0.6396 0.8178 0.204 Uiso 0.5 1 calc R U P C -1
H38B H 0.5466 0.6787 0.8406 0.204 Uiso 0.5 1 calc R U P C -1
C39 C 0.5286(11) 0.5693(11) 0.7770(9) 0.177(6) Uani 0.5 1 d D U P C -1
H39A H 0.5719 0.5569 0.8017 0.212 Uiso 0.5 1 calc R U P C -1
H39B H 0.5060 0.5169 0.7803 0.212 Uiso 0.5 1 calc R U P C -1
C40 C 0.5099(8) 0.5233(14) 0.5305(9) 0.119(5) Uani 0.5 1 d D U P D -1
H40A H 0.4945 0.5826 0.5348 0.142 Uiso 0.5 1 calc R U P D -1
H40B H 0.5242 0.4914 0.5719 0.142 Uiso 0.5 1 calc R U P D -1
C41 C 0.5566(6) 0.5318(12) 0.5109(7) 0.081(3) Uani 0.5 1 d D U P D -1
H41A H 0.5644 0.5960 0.5076 0.097 Uiso 0.5 1 calc R U P D -1
H41B H 0.5937 0.5051 0.5441 0.097 Uiso 0.5 1 calc R U P D -1
O1 O 0.5432(3) 0.4918(6) 0.4542(4) 0.092(2) Uani 0.5 1 d D U P D -1
C42 C 0.4868(5) 0.4591(8) 0.4316(5) 0.078(3) Uani 0.5 1 d D U P D -1
H42A H 0.4870 0.3949 0.4216 0.094 Uiso 0.5 1 calc R U P D -1
H42B H 0.4608 0.4905 0.3914 0.094 Uiso 0.5 1 calc R U P D -1
C43 C 0.4623(7) 0.4698(17) 0.4770(10) 0.113(6) Uani 0.5 1 d D U P D -1
H43A H 0.4559 0.4112 0.4927 0.136 Uiso 0.5 1 calc R U P D -1
H43B H 0.4238 0.5025 0.4577 0.136 Uiso 0.5 1 calc R U P D -1

loop_
_atom_site_aniso_label
_atom_site_aniso_U_11
_atom_site_aniso_U_22
_atom_site_aniso_U_33
_atom_site_aniso_U_23
_atom_site_aniso_U_13
_atom_site_aniso_U_12
Fe1 0.0320(2) 0.01705(18) 0.02330(19) -0.00085(13) 0.01232(15) -0.00023(14)
Cl1 0.0523(5) 0.0210(3) 0.0476(4) -0.0042(3) 0.0044(4) -0.0039(3)
Cl2 0.0488(4) 0.0262(3) 0.0440(4) 0.0037(3) 0.0033(3) 0.0066(3)
P1 0.0252(3) 0.0211(3) 0.0216(3) 0.0011(2) 0.0076(2) 0.0006(2)
C1 0.0346(14) 0.0326(14) 0.0285(13) 0.0043(11) 0.0129(12) 0.0127(12)
C2 0.0436(16) 0.0234(12) 0.0253(13) 0.0003(10) 0.0158(12) 0.0075(11)
C3 0.0296(13) 0.0274(13) 0.0278(13) 0.0075(11) 0.0087(11) 0.0013(11)
C4 0.0274(13) 0.0206(12) 0.0332(14) 0.0029(10) 0.0111(11) -0.0013(10)
C5 0.0318(14) 0.0354(15) 0.0297(14) 0.0003(12) 0.0050(12) -0.0003(12)
C6 0.0387(18) 0.057(2) 0.053(2) -0.0010(18) 0.0086(16) -0.0196(16)
C7 0.0397(18) 0.051(2) 0.0449(19) 0.0070(16) -0.0057(15) 0.0039(16)
C8 0.054(2) 0.053(2) 0.0308(16) -0.0140(15) 0.0086(15) -0.0054(17)
C9 0.0412(15) 0.0267(13) 0.0306(14) -0.0037(11) 0.0205(12) -0.0059(11)
C10 0.066(2) 0.0344(17) 0.067(2) 0.0113(16) 0.040(2) -0.0012(16)
C11 0.082(3) 0.043(2) 0.065(3) 0.0120(18) 0.042(2) -0.011(2)
C12 0.083(3) 0.069(3) 0.052(2) -0.018(2) 0.035(2) -0.047(2)
C13 0.045(2) 0.103(4) 0.058(2) 0.010(2) 0.0240(19) -0.021(2)
C14 0.0430(19) 0.086(3) 0.051(2) 0.020(2) 0.0196(17) -0.011(2)
P2 0.0282(3) 0.0188(3) 0.0203(3) -0.0001(2) 0.0103(3) 0.0003(2)
C15 0.0338(14) 0.0257(13) 0.0259(12) -0.0052(10) 0.0134(11) -0.0060(11)
C16 0.034(5) 0.033(4) 0.049(6) -0.011(4) 0.008(4) 0.000(4)
C17 0.032(4) 0.058(7) 0.042(6) -0.015(5) 0.003(4) -0.012(4)
C18 0.050(7) 0.071(10) 0.032(7) -0.013(6) 0.012(5) -0.029(6)
C19 0.060(7) 0.037(7) 0.028(7) -0.015(5) 0.021(6) -0.012(5)
C20 0.042(5) 0.023(6) 0.022(4) -0.006(4) 0.013(4) -0.007(4)
C15' 0.0338(14) 0.0257(13) 0.0259(12) -0.0052(10) 0.0134(11) -0.0060(11)
C16' 0.030(4) 0.049(6) 0.038(4) -0.019(4) -0.007(4) 0.011(4)
C17' 0.032(4) 0.069(8) 0.046(5) -0.027(5) 0.006(4) 0.002(4)
C18' 0.048(6) 0.045(5) 0.028(4) -0.015(4) 0.012(4) -0.010(5)
C19' 0.078(9) 0.035(7) 0.047(8) -0.022(6) 0.013(7) -0.009(6)
C20' 0.056(5) 0.021(5) 0.034(5) -0.002(3) 0.018(4) 0.001(4)
C21 0.0244(15) 0.0312(17) 0.0357(18) 0.0010(15) 0.0109(14) -0.0023(13)
C22 0.0279(16) 0.0302(17) 0.046(2) 0.0024(15) 0.0097(15) -0.0006(13)
C23 0.0316(18) 0.038(2) 0.057(2) -0.0036(18) 0.0073(17) -0.0085(15)
C24 0.0283(17) 0.047(2) 0.050(2) 0.0015(19) 0.0089(16) -0.0055(16)
C25 0.0324(19) 0.054(2) 0.059(2) 0.017(2) 0.0005(18) -0.0052(18)
C26 0.0295(18) 0.038(2) 0.059(3) 0.016(2) 0.0019(19) -0.0022(15)
C21' 0.024(4) 0.037(4) 0.044(5) 0.006(4) 0.011(4) -0.002(4)
C22' 0.028(4) 0.038(4) 0.053(4) -0.010(4) 0.007(4) 0.004(4)
C23' 0.035(4) 0.040(4) 0.054(4) -0.003(4) 0.004(4) -0.001(4)
C24' 0.029(4) 0.043(5) 0.052(5) 0.001(4) 0.007(4) -0.005(4)
C25' 0.028(4) 0.049(4) 0.054(5) 0.000(4) 0.008(4) 0.000(4)
C26' 0.029(4) 0.042(4) 0.051(5) 0.005(5) 0.004(4) -0.001(4)
P3 0.0254(3) 0.0203(3) 0.0268(3) 0.0015(2) 0.0090(3) 0.0002(2)
C27 0.042(3) 0.032(3) 0.046(3) -0.005(2) 0.032(3) 0.000(3)
C28 0.054(3) 0.044(3) 0.041(3) 0.000(3) 0.031(3) -0.007(3)
C29 0.053(3) 0.053(3) 0.041(3) -0.008(3) 0.031(3) -0.014(3)
C30 0.059(3) 0.060(4) 0.050(3) -0.019(3) 0.031(3) -0.013(3)
C31 0.057(4) 0.052(3) 0.054(3) -0.018(3) 0.031(3) -0.012(3)
C32 0.053(3) 0.043(3) 0.054(3) -0.011(3) 0.031(3) -0.009(3)
C27' 0.047(4) 0.032(3) 0.048(3) 0.001(3) 0.031(3) -0.004(3)
C28' 0.053(4) 0.044(3) 0.045(3) -0.001(3) 0.029(3) -0.010(3)
C29' 0.062(4) 0.054(3) 0.048(3) -0.005(3) 0.032(3) -0.017(3)
C30' 0.060(3) 0.056(3) 0.050(3) -0.013(3) 0.033(3) -0.012(3)
C31' 0.051(4) 0.046(3) 0.054(4) -0.010(3) 0.029(3) -0.004(3)
C32' 0.049(3) 0.038(3) 0.049(3) -0.008(3) 0.032(3) -0.002(3)
C27" 0.046(4) 0.038(3) 0.047(4) -0.007(3) 0.031(4) -0.003(4)
C28" 0.051(4) 0.046(4) 0.046(3) -0.005(3) 0.032(3) -0.005(3)
C29" 0.057(4) 0.053(4) 0.049(3) -0.012(3) 0.031(3) -0.013(4)
C30" 0.056(4) 0.055(4) 0.052(4) -0.016(4) 0.032(4) -0.011(4)
C31" 0.053(4) 0.046(4) 0.052(4) -0.018(4) 0.033(4) -0.005(4)
C32" 0.047(4) 0.037(4) 0.051(4) -0.011(4) 0.032(4) -0.002(4)
C35 0.208(14) 0.109(8) 0.205(11) 0.027(9) 0.111(11) 0.071(9)
C36 0.219(14) 0.119(8) 0.209(10) 0.015(10) 0.090(11) 0.074(9)
O2 0.218(14) 0.125(7) 0.216(10) 0.017(10) 0.097(11) 0.080(9)
C38 0.196(14) 0.134(8) 0.211(10) 0.023(10) 0.118(10) 0.084(10)
C39 0.213(14) 0.125(8) 0.207(11) 0.021(9) 0.107(11) 0.077(9)
C40 0.124(13) 0.115(11) 0.134(12) -0.041(10) 0.072(10) -0.028(11)
C41 0.076(8) 0.068(7) 0.090(7) -0.012(6) 0.029(6) 0.003(6)
O1 0.077(4) 0.103(6) 0.084(5) -0.001(4) 0.025(4) 0.001(4)
C42 0.074(6) 0.066(6) 0.073(6) 0.018(5) 0.013(5) -0.007(5)
C43 0.072(10) 0.121(12) 0.150(13) -0.043(11) 0.052(8) -0.021(10)

loop_
_atom_type_symbol
_atom_type_description
_atom_type_scat_dispersion_real
_atom_type_scat_dispersion_imag
_atom_type_scat_source
C C 0.0033 0.0016 'International Tables Vol C Tables 4.2.6.8 and 6.1.1.4'
H H 0.0000 0.0000 'International Tables Vol C Tables 4.2.6.8 and 6.1.1.4'
P P 0.1023 0.0942 'International Tables Vol C Tables 4.2.6.8 and 6.1.1.4'
Cl Cl 0.1484 0.1585 'International Tables Vol C Tables 4.2.6.8 and 6.1.1.4'
Fe Fe 0.3463 0.8444 'International Tables Vol C Tables 4.2.6.8 and 6.1.1.4'
O O 0.0106 0.0060 'International Tables Vol C Tables 4.2.6.8 and 6.1.1.4'

loop_
_geom_angle_atom_site_label_1
_geom_angle_atom_site_label_2
_geom_angle_atom_site_label_3
_geom_angle
Cl1 Fe1 Cl2 95.17(3)
Cl1 Fe1 P3 128.04(3)
Cl2 Fe1 P3 98.41(3)
Cl1 Fe1 P2 125.17(3)
Cl2 Fe1 P2 101.59(3)
P3 Fe1 P2 100.66(3)
Cl1 Fe1 P1 88.61(3)
Cl2 Fe1 P1 175.60(3)
P3 Fe1 P1 77.45(2)
P2 Fe1 P1 77.93(2)
C3 P1 C1 102.05(14)
C3 P1 C5 103.96(13)
C1 P1 C5 103.86(14)
C3 P1 Fe1 107.98(9)
C1 P1 Fe1 108.12(9)
C5 P1 Fe1 128.02(10)
C2 C1 P1 113.35(19)
C2 C1 H1A 108.9
P1 C1 H1A 108.9
C2 C1 H1B 108.9
P1 C1 H1B 108.9
H1A C1 H1B 107.7
C1 C2 P2 114.89(19)
C1 C2 H2A 108.5
P2 C2 H2A 108.5
C1 C2 H2B 108.5
P2 C2 H2B 108.5
H2A C2 H2B 107.5
C4 C3 P1 112.10(18)
C4 C3 H3A 109.2
P1 C3 H3A 109.2
C4 C3 H3B 109.2
P1 C3 H3B 109.2
H3A C3 H3B 107.9
C3 C4 P3 112.93(19)
C3 C4 H4A 109.0
P3 C4 H4A 109.0
C3 C4 H4B 109.0
P3 C4 H4B 109.0
H4A C4 H4B 107.8
C6 C5 C7 110.2(3)
C6 C5 C8 108.5(3)
C7 C5 C8 109.7(3)
C6 C5 P1 108.1(2)
C7 C5 P1 112.4(2)
C8 C5 P1 107.9(2)
C5 C6 H6A 109.5
C5 C6 H6B 109.5
H6A C6 H6B 109.5
C5 C6 H6C 109.5
H6A C6 H6C 109.5
H6B C6 H6C 109.5
C5 C7 H7A 109.5
C5 C7 H7B 109.5
H7A C7 H7B 109.5
C5 C7 H7C 109.5
H7A C7 H7C 109.5
H7B C7 H7C 109.5
C5 C8 H8A 109.5
C5 C8 H8B 109.5
H8A C8 H8B 109.5
C5 C8 H8C 109.5
H8A C8 H8C 109.5
H8B C8 H8C 109.5
C10 C9 C14 109.7(3)
C10 C9 P2 110.9(2)
C14 C9 P2 114.1(2)
C10 C9 H9 107.3
C14 C9 H9 107.3
P2 C9 H9 107.3
C9 C10 C11 111.3(3)
C9 C10 H10A 109.4
C11 C10 H10A 109.4
C9 C10 H10B 109.4
C11 C10 H10B 109.4
H10A C10 H10B 108.0
C12 C11 C10 112.0(4)
C12 C11 H11A 109.2
C10 C11 H11A 109.2
C12 C11 H11B 109.2
C10 C11 H11B 109.2
H11A C11 H11B 107.9
C11 C12 C13 110.9(3)
C11 C12 H12A 109.5
C13 C12 H12A 109.5
C11 C12 H12B 109.5
C13 C12 H12B 109.5
H12A C12 H12B 108.0
C12 C13 C14 110.9(4)
C12 C13 H13A 109.5
C14 C13 H13A 109.5
C12 C13 H13B 109.5
C14 C13 H13B 109.5
H13A C13 H13B 108.0
C9 C14 C13 110.3(3)
C9 C14 H14A 109.6
C13 C14 H14A 109.6
C9 C14 H14B 109.6
C13 C14 H14B 109.6
H14A C14 H14B 108.1
C2 P2 C15' 100.25(13)
C2 P2 C15 100.25(13)
C2 P2 C9 105.44(14)
C15' P2 C9 105.52(13)
C15 P2 C9 105.52(13)
C2 P2 Fe1 111.54(9)
C15' P2 Fe1 118.07(9)
C15 P2 Fe1 118.07(9)
C9 P2 Fe1 114.43(9)
C16 C15 C20 111.3(8)
C16 C15 P2 116.8(5)
C20 C15 P2 113.3(6)
C16 C15 H15 104.7
C20 C15 H15 104.7
P2 C15 H15 104.7
C15 C16 C17 109.2(9)
C15 C16 H16A 109.8
C17 C16 H16A 109.8
C15 C16 H16B 109.8
C17 C16 H16B 109.8
H16A C16 H16B 108.3
C18 C17 C16 111.8(11)
C18 C17 H17A 109.3
C16 C17 H17A 109.3
C18 C17 H17B 109.3
C16 C17 H17B 109.3
H17A C17 H17B 107.9
C17 C18 C19 111.8(12)
C17 C18 H18A 109.3
C19 C18 H18A 109.3
C17 C18 H18B 109.3
C19 C18 H18B 109.3
H18A C18 H18B 107.9
C18 C19 C20 111.7(13)
C18 C19 H19A 109.3
C20 C19 H19A 109.3
C18 C19 H19B 109.3
C20 C19 H19B 109.3
H19A C19 H19B 107.9
C15 C20 C19 110.4(11)
C15 C20 H20A 109.6
C19 C20 H20A 109.6
C15 C20 H20B 109.6
C19 C20 H20B 109.6
H20A C20 H20B 108.1
C20' C15' C16' 109.0(7)
C20' C15' P2 117.6(6)
C16' C15' P2 111.1(5)
C20' C15' H15' 106.1
C16' C15' H15' 106.1
P2 C15' H15' 106.1
C17' C16' C15' 111.4(8)
C17' C16' H16C 109.3
C15' C16' H16C 109.3
C17' C16' H16D 109.3
C15' C16' H16D 109.3
H16C C16' H16D 108.0
C18' C17' C16' 110.7(9)
C18' C17' H17C 109.5
C16' C17' H17C 109.5
C18' C17' H17D 109.5
C16' C17' H17D 109.5
H17C C17' H17D 108.1
C17' C18' C19' 109.0(10)
C17' C18' H18C 109.9
C19' C18' H18C 109.9
C17' C18' H18D 109.9
C19' C18' H18D 109.9
H18C C18' H18D 108.3
C18' C19' C20' 112.1(12)
C18' C19' H19C 109.2
C20' C19' H19C 109.2
C18' C19' H19D 109.2
C20' C19' H19D 109.2
H19C C19' H19D 107.9
C15' C20' C19' 110.9(10)
C15' C20' H20C 109.5
C19' C20' H20C 109.5
C15' C20' H20D 109.5
C19' C20' H20D 109.5
H20C C20' H20D 108.0
C22 C21 C26 110.1(3)
C22 C21 P3 116.5(3)
C26 C21 P3 111.6(3)
C22 C21 H21 106.0
C26 C21 H21 106.0
P3 C21 H21 106.0
C21 C22 C23 111.2(3)
C21 C22 H22A 109.4
C23 C22 H22A 109.4
C21 C22 H22B 109.4
C23 C22 H22B 109.4
H22A C22 H22B 108.0
C24 C23 C22 112.7(4)
C24 C23 H23A 109.1
C22 C23 H23A 109.1
C24 C23 H23B 109.1
C22 C23 H23B 109.1
H23A C23 H23B 107.8
C23 C24 C25 111.3(4)
C23 C24 H24A 109.4
C25 C24 H24A 109.4
C23 C24 H24B 109.4
C25 C24 H24B 109.4
H24A C24 H24B 108.0
C24 C25 C26 111.9(4)
C24 C25 H25A 109.2
C26 C25 H25A 109.2
C24 C25 H25B 109.2
C26 C25 H25B 109.2
H25A C25 H25B 107.9
C25 C26 C21 110.6(4)
C25 C26 H26A 109.5
C21 C26 H26A 109.5
C25 C26 H26B 109.5
C21 C26 H26B 109.5
H26A C26 H26B 108.1
C26' C21' C22' 108.4(18)
C26' C21' P3 118.3(15)
C22' C21' P3 105.2(14)
C26' C21' H21' 108.2
C22' C21' H21' 108.2
P3 C21' H21' 108.2
C23' C22' C21' 115.8(17)
C23' C22' H22C 108.3
C21' C22' H22C 108.3
C23' C22' H22D 108.3
C21' C22' H22D 108.3
H22C C22' H22D 107.4
C24' C23' C22' 110.8(18)
C24' C23' H23C 109.5
C22' C23' H23C 109.5
C24' C23' H23D 109.5
C22' C23' H23D 109.5
H23C C23' H23D 108.1
C25' C24' C23' 114.9(19)
C25' C24' H24C 108.5
C23' C24' H24C 108.5
C25' C24' H24D 108.5
C23' C24' H24D 108.5
H24C C24' H24D 107.5
C24' C25' C26' 111.3(19)
C24' C25' H25C 109.4
C26' C25' H25C 109.4
C24' C25' H25D 109.4
C26' C25' H25D 109.4
H25C C25' H25D 108.0
C21' C26' C25' 116(2)
C21' C26' H26C 108.3
C25' C26' H26C 108.3
C21' C26' H26D 108.3
C25' C26' H26D 108.3
H26C C26' H26D 107.4
C27" P3 C4 109.6(7)
C4 P3 C27 106.5(4)
C4 P3 C21 101.91(15)
C27 P3 C21 104.6(4)
C4 P3 C21' 104.5(6)
C4 P3 C27' 99.9(3)
C21' P3 C27' 97.7(8)
C27" P3 Fe1 115.4(9)
C4 P3 Fe1 109.71(9)
C27 P3 Fe1 116.8(3)
C21 P3 Fe1 116.06(14)
C21' P3 Fe1 132.1(7)
C27' P3 Fe1 108.1(3)
C32 C27 C28 109.8(9)
C32 C27 P3 109.8(7)
C28 C27 P3 115.2(7)
C32 C27 H27 107.2
C28 C27 H27 107.2
P3 C27 H27 107.2
C27 C28 C29 111.4(8)
C27 C28 H28A 109.3
C29 C28 H28A 109.3
C27 C28 H28B 109.3
C29 C28 H28B 109.3
H28A C28 H28B 108.0
C30 C29 C28 109.6(9)
C30 C29 H29A 109.7
C28 C29 H29A 109.7
C30 C29 H29B 109.7
C28 C29 H29B 109.7
H29A C29 H29B 108.2
C31 C30 C29 112.0(8)
C31 C30 H30A 109.2
C29 C30 H30A 109.2
C31 C30 H30B 109.2
C29 C30 H30B 109.2
H30A C30 H30B 107.9
C30 C31 C32 111.9(8)
C30 C31 H31A 109.2
C32 C31 H31A 109.2
C30 C31 H31B 109.2
C32 C31 H31B 109.2
H31A C31 H31B 107.9
C27 C32 C31 110.6(7)
C27 C32 H32A 109.5
C31 C32 H32A 109.5
C27 C32 H32B 109.5
C31 C32 H32B 109.5
H32A C32 H32B 108.1
C32' C27' C28' 110.3(8)
C32' C27' P3 114.2(6)
C28' C27' P3 116.5(7)
C32' C27' H27' 104.9
C28' C27' H27' 104.9
P3 C27' H27' 104.9
C29' C28' C27' 111.8(10)
C29' C28' H28C 109.3
C27' C28' H28C 109.3
C29' C28' H28D 109.3
C27' C28' H28D 109.3
H28C C28' H28D 107.9
C30' C29' C28' 112.9(9)
C30' C29' H29C 109.0
C28' C29' H29C 109.0
C30' C29' H29D 109.0
C28' C29' H29D 109.0
H29C C29' H29D 107.8
C29' C30' C31' 112.6(8)
C29' C30' H30C 109.1
C31' C30' H30C 109.1
C29' C30' H30D 109.1
C31' C30' H30D 109.1
H30C C30' H30D 107.8
C30' C31' C32' 112.1(8)
C30' C31' H31C 109.2
C32' C31' H31C 109.2
C30' C31' H31D 109.2
C32' C31' H31D 109.2
H31C C31' H31D 107.9
C27' C32' C31' 113.8(8)
C27' C32' H32C 108.8
C31' C32' H32C 108.8
C27' C32' H32D 108.8
C31' C32' H32D 108.8
H32C C32' H32D 107.7
C28" C27" C32" 113.2(18)
C28" C27" P3 113.6(15)
C32" C27" P3 107.5(12)
C28" C27" H27" 107.4
C32" C27" H27" 107.4
P3 C27" H27" 107.4
C29" C28" C27" 111.4(14)
C29" C28" H28E 109.3
C27" C28" H28E 109.3
C29" C28" H28F 109.3
C27" C28" H28F 109.3
H28E C28" H28F 108.0
C30" C29" C28" 109.6(15)
C30" C29" H29E 109.8
C28" C29" H29E 109.8
C30" C29" H29F 109.8
C28" C29" H29F 109.8
H29E C29" H29F 108.2
C29" C30" C31" 116.2(16)
C29" C30" H30E 108.2
C31" C30" H30E 108.2
C29" C30" H30F 108.2
C31" C30" H30F 108.2
H30E C30" H30F 107.4
C30" C31" C32" 111.9(15)
C30" C31" H31E 109.2
C32" C31" H31E 109.2
C30" C31" H31F 109.2
C32" C31" H31F 109.2
H31E C31" H31F 107.9
C31" C32" C27" 107.8(14)
C31" C32" H32E 110.1
C27" C32" H32E 110.1
C31" C32" H32F 110.1
C27" C32" H32F 110.1
H32E C32" H32F 108.5
C39 C35 C36 103.6(13)
C39 C35 H35A 111.0
C36 C35 H35A 111.0
C39 C35 H35B 111.0
C36 C35 H35B 111.0
H35A C35 H35B 109.0
O2 C36 C35 104.0(15)
O2 C36 H36A 110.9
C35 C36 H36A 110.9
O2 C36 H36B 110.9
C35 C36 H36B 110.9
H36A C36 H36B 109.0
C38 O2 C36 108.4(14)
O2 C38 C39 105.6(13)
O2 C38 H38A 110.6
C39 C38 H38A 110.6
O2 C38 H38B 110.6
C39 C38 H38B 110.6
H38A C38 H38B 108.8
C35 C39 C38 107.1(12)
C35 C39 H39A 110.3
C38 C39 H39A 110.3
C35 C39 H39B 110.3
C38 C39 H39B 110.3
H39A C39 H39B 108.5
C41 C40 C43 103.7(11)
C41 C40 H40A 111.0
C43 C40 H40A 111.0
C41 C40 H40B 111.0
C43 C40 H40B 111.0
H40A C40 H40B 109.0
O1 C41 C40 112.8(12)
O1 C41 H41A 109.0
C40 C41 H41A 109.0
O1 C41 H41B 109.0
C40 C41 H41B 109.0
H41A C41 H41B 107.8
C41 O1 C42 107.8(10)
O1 C42 C43 112.2(11)
O1 C42 H42A 109.2
C43 C42 H42A 109.2
O1 C42 H42B 109.2
C43 C42 H42B 109.2
H42A C42 H42B 107.9
C42 C43 C40 103.2(11)
C42 C43 H43A 111.1
C40 C43 H43A 111.1
C42 C43 H43B 111.1
C40 C43 H43B 111.1
H43A C43 H43B 109.1

loop_
_geom_bond_atom_site_label_1
_geom_bond_atom_site_label_2
_geom_bond_distance
Fe1 Cl1 2.3042(8)
Fe1 Cl2 2.3321(8)
Fe1 P3 2.5040(8)
Fe1 P2 2.5074(7)
Fe1 P1 2.7121(8)
P1 C3 1.844(3)
P1 C1 1.844(3)
P1 C5 1.874(3)
C1 C2 1.535(4)
C1 H1A 0.9900
C1 H1B 0.9900
C2 P2 1.846(3)
C2 H2A 0.9900
C2 H2B 0.9900
C3 C4 1.537(4)
C3 H3A 0.9900
C3 H3B 0.9900
C4 P3 1.844(3)
C4 H4A 0.9900
C4 H4B 0.9900
C5 C6 1.530(5)
C5 C7 1.532(5)
C5 C8 1.532(5)
C6 H6A 0.9800
C6 H6B 0.9800
C6 H6C 0.9800
C7 H7A 0.9800
C7 H7B 0.9800
C7 H7C 0.9800
C8 H8A 0.9800
C8 H8B 0.9800
C8 H8C 0.9800
C9 C10 1.520(5)
C9 C14 1.523(5)
C9 P2 1.863(3)
C9 H9 1.0000
C10 C11 1.533(5)
C10 H10A 0.9900
C10 H10B 0.9900
C11 C12 1.502(7)
C11 H11A 0.9900
C11 H11B 0.9900
C12 C13 1.513(7)
C12 H12A 0.9900
C12 H12B 0.9900
C13 C14 1.533(5)
C13 H13A 0.9900
C13 H13B 0.9900
C14 H14A 0.9900
C14 H14B 0.9900
P2 C15' 1.854(3)
P2 C15 1.854(3)
C15 C16 1.509(11)
C15 C20 1.529(11)
C15 H15 1.0000
C16 C17 1.529(12)
C16 H16A 0.9900
C16 H16B 0.9900
C17 C18 1.500(13)
C17 H17A 0.9900
C17 H17B 0.9900
C18 C19 1.525(14)
C18 H18A 0.9900
C18 H18B 0.9900
C19 C20 1.536(12)
C19 H19A 0.9900
C19 H19B 0.9900
C20 H20A 0.9900
C20 H20B 0.9900
C15' C20' 1.527(10)
C15' C16' 1.544(9)
C15' H15' 1.0000
C16' C17' 1.543(10)
C16' H16C 0.9900
C16' H16D 0.9900
C17' C18' 1.512(10)
C17' H17C 0.9900
C17' H17D 0.9900
C18' C19' 1.529(13)
C18' H18C 0.9900
C18' H18D 0.9900
C19' C20' 1.531(11)
C19' H19C 0.9900
C19' H19D 0.9900
C20' H20C 0.9900
C20' H20D 0.9900
C21 C22 1.515(5)
C21 C26 1.541(6)
C21 P3 1.860(4)
C21 H21 1.0000
C22 C23 1.529(5)
C22 H22A 0.9900
C22 H22B 0.9900
C23 C24 1.512(6)
C23 H23A 0.9900
C23 H23B 0.9900
C24 C25 1.512(7)
C24 H24A 0.9900
C24 H24B 0.9900
C25 C26 1.541(7)
C25 H25A 0.9900
C25 H25B 0.9900
C26 H26A 0.9900
C26 H26B 0.9900
C21' C26' 1.44(3)
C21' C22' 1.54(3)
C21' P3 1.878(18)
C21' H21' 1.0000
C22' C23' 1.50(3)
C22' H22C 0.9900
C22' H22D 0.9900
C23' C24' 1.49(3)
C23' H23C 0.9900
C23' H23D 0.9900
C24' C25' 1.48(3)
C24' H24C 0.9900
C24' H24D 0.9900
C25' C26' 1.51(3)
C25' H25C 0.9900
C25' H25D 0.9900
C26' H26C 0.9900
C26' H26D 0.9900
P3 C27" 1.840(14)
P3 C27 1.856(8)
P3 C27' 1.885(9)
C27 C32 1.532(12)
C27 C28 1.535(11)
C27 H27 1.0000
C28 C29 1.538(10)
C28 H28A 0.9900
C28 H28B 0.9900
C29 C30 1.516(11)
C29 H29A 0.9900
C29 H29B 0.9900
C30 C31 1.502(12)
C30 H30A 0.9900
C30 H30B 0.9900
C31 C32 1.537(11)
C31 H31A 0.9900
C31 H31B 0.9900
C32 H32A 0.9900
C32 H32B 0.9900
C27' C32' 1.510(11)
C27' C28' 1.540(11)
C27' H27' 1.0000
C28' C29' 1.520(12)
C28' H28C 0.9900
C28' H28D 0.9900
C29' C30' 1.499(13)
C29' H29C 0.9900
C29' H29D 0.9900
C30' C31' 1.506(12)
C30' H30C 0.9900
C30' H30D 0.9900
C31' C32' 1.533(11)
C31' H31C 0.9900
C31' H31D 0.9900
C32' H32C 0.9900
C32' H32D 0.9900
C27" C28" 1.526(17)
C27" C32" 1.532(16)
C27" H27" 1.0000
C28" C29" 1.520(15)
C28" H28E 0.9900
C28" H28F 0.9900
C29" C30" 1.504(17)
C29" H29E 0.9900
C29" H29F 0.9900
C30" C31" 1.511(17)
C30" H30E 0.9900
C30" H30F 0.9900
C31" C32" 1.525(16)
C31" H31E 0.9900
C31" H31F 0.9900
C32" H32E 0.9900
C32" H32F 0.9900
C35 C39 1.378(10)
C35 C36 1.57(2)
C35 H35A 0.9900
C35 H35B 0.9900
C36 O2 1.391(16)
C36 H36A 0.9900
C36 H36B 0.9900
O2 C38 1.386(15)
C38 C39 1.555(19)
C38 H38A 0.9900
C38 H38B 0.9900
C39 H39A 0.9900
C39 H39B 0.9900
C40 C41 1.434(17)
C40 C43 1.52(2)
C40 H40A 0.9900
C40 H40B 0.9900
C41 O1 1.350(14)
C41 H41A 0.9900
C41 H41B 0.9900
O1 C42 1.357(12)
C42 C43 1.445(17)
C42 H42A 0.9900
C42 H42B 0.9900
C43 H43A 0.9900
C43 H43B 0.9900
